data_2219629
loop_
_publ_author_name
'Fan, Le-Qing'

_publ_section_title
Iodido(1,10-phenanthroline-\k^2^<i>N</i>,<i>N</i>')(piperine-1-carbodithioato-\k^2^<i>S</i>,<i>S</i>')copper(II)
_journal_coeditor_code IM2082
_journal_issue 10
_journal_name_full 'Acta Crystallographica Section E'
_journal_page_first m1249
_journal_paper_doi 10.1107/S1600536808028213
_journal_volume 64
_journal_year 2008
_chemical_formula_iupac '[Cu (C6 H10 N S2) I (C12 H8 N2)]'
_chemical_formula_moiety 'C18 H18 Cu I N3 S2'
_chemical_formula_sum 'C18 H18 Cu I N3 S2'
_chemical_formula_weight 530.91
_chemical_name_systematic
;Iodido(1,10-phenanthroline-\k^2^<i>N</i>,<i>N'</i>)(piperine-1-carbodithioato-
\k^2^<i>S</i>,<i>S'</i>)copper(II)
;
_space_group_IT_number 14
_symmetry_cell_setting monoclinic
_symmetry_space_group_name_Hall '-P 2ybc'
_symmetry_space_group_name_H-M 'P 1 21/c 1'
_atom_sites_solution_hydrogens geom
_atom_sites_solution_primary direct
_atom_sites_solution_secondary difmap
_audit_creation_method SHELXL97
_cell_angle_alpha 90.00
_cell_angle_beta 108.42(2)
_cell_angle_gamma 90.00
_cell_formula_units_Z 4
_cell_length_a 6.408(4)
_cell_length_b 17.110(10)
_cell_length_c 18.400(9)
_cell_measurement_reflns_used 4118
_cell_measurement_temperature 293(2)
_cell_measurement_theta_max 27.4835
_cell_measurement_theta_min 3.3338
_cell_volume 1914.0(19)
_computing_cell_refinement 'CrystalClear (Rigaku, 2000)'
_computing_data_collection 'CrystalClear (Rigaku, 2000)'
_computing_data_reduction 'CrystalClear (Rigaku, 2000)'
_computing_molecular_graphics 'SHELXTL (Sheldrick, 2008)'
_computing_publication_material 'SHELXTL (Sheldrick, 2008)'
_computing_structure_refinement 'SHELXL97 (Sheldrick, 2008)'
_computing_structure_solution 'SHELXS97 (Sheldrick, 2008)'
_diffrn_ambient_temperature 293(2)
_diffrn_measured_fraction_theta_full 0.963
_diffrn_measured_fraction_theta_max 0.963
_diffrn_measurement_device_type 'Rigaku Mercury CCD'
_diffrn_measurement_method '\w scans'
_diffrn_radiation_monochromator 'Graphite Monochromator'
_diffrn_radiation_source 'Sealed Tube'
_diffrn_radiation_type MoK\a
_diffrn_radiation_wavelength 0.71073
_diffrn_reflns_av_R_equivalents 0.0686
_diffrn_reflns_av_sigmaI/netI 0.0583
_diffrn_reflns_limit_h_max 8
_diffrn_reflns_limit_h_min -8
_diffrn_reflns_limit_k_max 22
_diffrn_reflns_limit_k_min -22
_diffrn_reflns_limit_l_max 23
_diffrn_reflns_limit_l_min -23
_diffrn_reflns_number 14752
_diffrn_reflns_theta_full 27.49
_diffrn_reflns_theta_max 27.49
_diffrn_reflns_theta_min 2.33
_diffrn_standards_decay_% 0
_diffrn_standards_interval_count 0
_diffrn_standards_interval_time 0
_diffrn_standards_number 0
_exptl_absorpt_coefficient_mu 2.979
_exptl_absorpt_correction_T_max 0.915
_exptl_absorpt_correction_T_min 0.751
_exptl_absorpt_correction_type multi-scan
_exptl_absorpt_process_details '(CrystalClear; Rigaku,2000)'
_exptl_crystal_colour black
_exptl_crystal_density_diffrn 1.843
_exptl_crystal_density_method 'not measured'
_exptl_crystal_description prism
_exptl_crystal_F_000 1044
_exptl_crystal_size_max 0.4000
_exptl_crystal_size_mid 0.0800
_exptl_crystal_size_min 0.0300
_refine_diff_density_max 1.407
_refine_diff_density_min -1.522
_refine_ls_extinction_method none
_refine_ls_goodness_of_fit_ref 1.092
_refine_ls_hydrogen_treatment constr
_refine_ls_matrix_type full
_refine_ls_number_parameters 226
_refine_ls_number_reflns 4236
_refine_ls_number_restraints 0
_refine_ls_restrained_S_all 1.092
_refine_ls_R_factor_all 0.0850
_refine_ls_R_factor_gt 0.0629
_refine_ls_shift/su_max 0.000
_refine_ls_shift/su_mean 0.000
_refine_ls_structure_factor_coef Fsqd
_refine_ls_weighting_details 'calc w = 1/[\s^2^(Fo^2^)+(0.0831P)^2^+0.6436P] where P=(Fo^2^+2Fc^2^)/3'
_refine_ls_weighting_scheme calc
_refine_ls_wR_factor_gt 0.1492
_refine_ls_wR_factor_ref 0.1656
_reflns_number_gt 3298
_reflns_number_total 4236
_reflns_threshold_expression I>2\s(I)
_cod_data_source_file im2082.cif
_cod_data_source_block I
_cod_original_cell_volume 1914(2)
_cod_original_sg_symbol_H-M 'P 21/c'
_cod_database_code 2219629

loop_
_symmetry_equiv_pos_as_xyz
'x, y, z'
'-x, y+1/2, -z+1/2'
'-x, -y, -z'
'x, -y-1/2, z-1/2'

loop_
_atom_site_type_symbol
_atom_site_label
_atom_site_fract_x
_atom_site_fract_y
_atom_site_fract_z
_atom_site_U_iso_or_equiv
_atom_site_adp_type
_atom_site_calc_flag
_atom_site_refinement_flags
_atom_site_occupancy
Cu Cu1 0.45983(13) 0.35695(5) 0.41693(4) 0.0396(2) Uani d . 1
I I1 0.22830(8) 0.21581(3) 0.35611(3) 0.04846(19) Uani d . 1
S S1 0.2502(3) 0.45295(13) 0.33902(11) 0.0603(6) Uani d . 1
S S2 0.6695(3) 0.39466(10) 0.34223(9) 0.0399(4) Uani d . 1
N N1 0.4499(9) 0.5001(3) 0.2390(3) 0.0405(12) Uani d . 1
N N2 0.3528(9) 0.3678(3) 0.5106(3) 0.0351(11) Uani d . 1
N N3 0.6887(9) 0.2896(3) 0.4912(3) 0.0361(12) Uani d . 1
C C1 0.4559(11) 0.4560(3) 0.2983(3) 0.0362(14) Uani d . 1
C C2 0.2686(13) 0.5527(4) 0.2018(4) 0.0539(19) Uani d . 1
H H2A 0.3243 0.6054 0.2016 0.065 Uiso calc R 1
H H2B 0.1644 0.5533 0.2303 0.065 Uiso calc R 1
C C3 0.1534(13) 0.5263(4) 0.1201(4) 0.0532(18) Uani d . 1
H H3A 0.0410 0.5641 0.0947 0.064 Uiso calc R 1
H H3B 0.0819 0.4765 0.1207 0.064 Uiso calc R 1
C C4 0.3171(14) 0.5182(5) 0.0754(4) 0.062(2) Uani d . 1
H H4A 0.2430 0.4966 0.0251 0.074 Uiso calc R 1
H H4B 0.3735 0.5694 0.0685 0.074 Uiso calc R 1
C C5 0.5064(13) 0.4654(5) 0.1179(4) 0.059(2) Uani d . 1
H H5A 0.6141 0.4637 0.0909 0.071 Uiso calc R 1
H H5B 0.4522 0.4127 0.1197 0.071 Uiso calc R 1
C C6 0.6142(12) 0.4953(4) 0.1989(4) 0.0492(17) Uani d . 1
H H6A 0.7317 0.4602 0.2262 0.059 Uiso calc R 1
H H6B 0.6774 0.5465 0.1973 0.059 Uiso calc R 1
C C7 0.1837(11) 0.4078(3) 0.5183(4) 0.0411(15) Uani d . 1
H H7A 0.1003 0.4386 0.4778 0.049 Uiso calc R 1
C C8 0.1278(12) 0.4048(4) 0.5863(4) 0.0472(17) Uani d . 1
H H8A 0.0098 0.4340 0.5905 0.057 Uiso calc R 1
C C9 0.2441(12) 0.3598(4) 0.6453(4) 0.0436(16) Uani d . 1
H H9A 0.2049 0.3568 0.6898 0.052 Uiso calc R 1
C C10 0.4269(12) 0.3172(4) 0.6389(4) 0.0399(15) Uani d . 1
C C11 0.4745(10) 0.3239(3) 0.5700(3) 0.0328(13) Uani d . 1
C C12 0.5573(13) 0.2666(4) 0.6979(4) 0.0483(17) Uani d . 1
H H12A 0.5235 0.2607 0.7432 0.058 Uiso calc R 1
C C13 0.7278(13) 0.2278(4) 0.6880(4) 0.0478(17) Uani d . 1
H H13A 0.8131 0.1963 0.7275 0.057 Uiso calc R 1
C C14 0.7832(11) 0.2334(4) 0.6183(4) 0.0416(15) Uani d . 1
C C15 0.6546(11) 0.2818(3) 0.5602(4) 0.0343(13) Uani d . 1
C C16 0.9566(13) 0.1938(4) 0.6047(4) 0.0488(17) Uani d . 1
H H16A 1.0493 0.1625 0.6426 0.059 Uiso calc R 1
C C17 0.9907(12) 0.2009(4) 0.5348(4) 0.0463(16) Uani d . 1
H H17A 1.1035 0.1734 0.5246 0.056 Uiso calc R 1
C C18 0.8542(11) 0.2500(4) 0.4793(4) 0.0408(14) Uani d . 1
H H18A 0.8795 0.2552 0.4325 0.049 Uiso calc R 1

loop_
_atom_site_aniso_label
_atom_site_aniso_U_11
_atom_site_aniso_U_22
_atom_site_aniso_U_33
_atom_site_aniso_U_12
_atom_site_aniso_U_13
_atom_site_aniso_U_23
Cu1 0.0419(5) 0.0493(5) 0.0317(4) 0.0084(3) 0.0172(4) 0.0075(3)
I1 0.0453(3) 0.0554(3) 0.0486(3) -0.0062(2) 0.0204(2) -0.01413(19)
S1 0.0582(13) 0.0803(13) 0.0535(11) 0.0306(10) 0.0335(10) 0.0285(10)
S2 0.0402(9) 0.0471(9) 0.0349(8) 0.0043(7) 0.0155(7) 0.0071(6)
N1 0.046(3) 0.046(3) 0.032(3) 0.005(2) 0.015(3) 0.011(2)
N2 0.038(3) 0.038(3) 0.028(3) 0.000(2) 0.010(2) -0.001(2)
N3 0.035(3) 0.043(3) 0.032(3) 0.001(2) 0.012(2) 0.000(2)
C1 0.042(4) 0.039(3) 0.027(3) 0.001(3) 0.010(3) 0.001(2)
C2 0.068(5) 0.045(4) 0.042(4) 0.014(4) 0.010(4) 0.009(3)
C3 0.055(5) 0.041(4) 0.052(4) 0.003(3) -0.001(4) 0.004(3)
C4 0.071(6) 0.076(5) 0.030(4) 0.002(4) 0.002(4) -0.001(3)
C5 0.058(5) 0.079(5) 0.045(4) 0.009(4) 0.022(4) 0.005(4)
C6 0.045(4) 0.060(4) 0.041(4) 0.001(3) 0.011(3) 0.018(3)
C7 0.046(4) 0.038(3) 0.044(4) 0.010(3) 0.021(3) 0.001(3)
C8 0.051(4) 0.050(4) 0.051(4) 0.001(3) 0.029(4) -0.007(3)
C9 0.058(5) 0.042(3) 0.037(4) -0.010(3) 0.023(4) -0.011(3)
C10 0.046(4) 0.044(3) 0.034(3) -0.009(3) 0.019(3) -0.003(3)
C11 0.036(4) 0.032(3) 0.029(3) -0.009(2) 0.008(3) 0.000(2)
C12 0.059(5) 0.056(4) 0.031(3) -0.009(3) 0.016(3) 0.001(3)
C13 0.055(5) 0.050(4) 0.034(4) -0.008(3) 0.006(3) 0.008(3)
C14 0.039(4) 0.041(3) 0.040(4) -0.005(3) 0.006(3) 0.005(3)
C15 0.037(4) 0.033(3) 0.033(3) -0.001(2) 0.012(3) -0.001(2)
C16 0.049(5) 0.040(3) 0.052(4) 0.003(3) 0.010(4) 0.006(3)
C17 0.034(4) 0.046(4) 0.058(5) 0.006(3) 0.012(3) -0.003(3)
C18 0.035(4) 0.046(3) 0.043(4) 0.002(3) 0.014(3) -0.002(3)

loop_
_atom_type_symbol
_atom_type_description
_atom_type_scat_dispersion_real
_atom_type_scat_dispersion_imag
_atom_type_scat_source
C C 0.0033 0.0016 'International Tables Vol C Tables 4.2.6.8 and 6.1.1.4'
H H 0.0000 0.0000 'International Tables Vol C Tables 4.2.6.8 and 6.1.1.4'
Cu Cu 0.3201 1.2651 'International Tables Vol C Tables 4.2.6.8 and 6.1.1.4'
I I -0.4742 1.8119 'International Tables Vol C Tables 4.2.6.8 and 6.1.1.4'
N N 0.0061 0.0033 'International Tables Vol C Tables 4.2.6.8 and 6.1.1.4'
S S 0.1246 0.1234 'International Tables Vol C Tables 4.2.6.8 and 6.1.1.4'

loop_
_geom_angle_atom_site_label_1
_geom_angle_atom_site_label_2
_geom_angle_atom_site_label_3
_geom_angle
N3 Cu1 N2 81.2(2)
N3 Cu1 S2 97.36(16)
N2 Cu1 S2 152.84(15)
N3 Cu1 S1 168.73(16)
N2 Cu1 S1 99.97(15)
S2 Cu1 S1 76.38(7)
N3 Cu1 I1 87.66(15)
N2 Cu1 I1 97.75(14)
S2 Cu1 I1 109.33(6)
S1 Cu1 I1 103.21(8)
C1 S1 Cu1 85.2(2)
C1 S2 Cu1 85.6(2)
C1 N1 C2 123.5(6)
C1 N1 C6 123.1(5)
C2 N1 C6 113.1(5)
C7 N2 C11 118.8(5)
C7 N2 Cu1 129.5(4)
C11 N2 Cu1 111.6(4)
C18 N3 C15 118.3(6)
C18 N3 Cu1 128.6(4)
C15 N3 Cu1 113.0(4)
N1 C1 S1 123.8(5)
N1 C1 S2 123.5(5)
S1 C1 S2 112.7(3)
N1 C2 C3 110.3(6)
N1 C2 H2A 109.6
C3 C2 H2A 109.6
N1 C2 H2B 109.6
C3 C2 H2B 109.6
H2A C2 H2B 108.1
C2 C3 C4 111.0(7)
C2 C3 H3A 109.4
C4 C3 H3A 109.4
C2 C3 H3B 109.4
C4 C3 H3B 109.4
H3A C3 H3B 108.0
C5 C4 C3 110.5(6)
C5 C4 H4A 109.6
C3 C4 H4A 109.6
C5 C4 H4B 109.6
C3 C4 H4B 109.6
H4A C4 H4B 108.1
C4 C5 C6 110.3(6)
C4 C5 H5A 109.6
C6 C5 H5A 109.6
C4 C5 H5B 109.6
C6 C5 H5B 109.6
H5A C5 H5B 108.1
N1 C6 C5 109.6(6)
N1 C6 H6A 109.7
C5 C6 H6A 109.7
N1 C6 H6B 109.7
C5 C6 H6B 109.7
H6A C6 H6B 108.2
N2 C7 C8 121.5(6)
N2 C7 H7A 119.3
C8 C7 H7A 119.3
C9 C8 C7 120.4(6)
C9 C8 H8A 119.8
C7 C8 H8A 119.8
C8 C9 C10 119.2(6)
C8 C9 H9A 120.4
C10 C9 H9A 120.4
C11 C10 C9 117.2(6)
C11 C10 C12 119.6(6)
C9 C10 C12 123.2(6)
N2 C11 C10 122.9(6)
N2 C11 C15 117.6(5)
C10 C11 C15 119.6(6)
C13 C12 C10 120.1(6)
C13 C12 H12A 120.0
C10 C12 H12A 120.0
C12 C13 C14 122.1(7)
C12 C13 H13A 119.0
C14 C13 H13A 119.0
C16 C14 C15 117.5(6)
C16 C14 C13 124.4(7)
C15 C14 C13 118.0(7)
N3 C15 C14 122.8(6)
N3 C15 C11 116.5(5)
C14 C15 C11 120.6(6)
C17 C16 C14 119.8(7)
C17 C16 H16A 120.1
C14 C16 H16A 120.1
C16 C17 C18 119.3(6)
C16 C17 H17A 120.4
C18 C17 H17A 120.4
N3 C18 C17 122.2(6)
N3 C18 H18A 118.9
C17 C18 H18A 118.9

loop_
_geom_bond_atom_site_label_1
_geom_bond_atom_site_label_2
_geom_bond_distance
Cu1 N3 2.020(5)
Cu1 N2 2.055(5)
Cu1 S2 2.2972(19)
Cu1 S1 2.311(2)
Cu1 I1 2.8694(16)
S1 C1 1.711(6)
S2 C1 1.711(7)
N1 C1 1.317(7)
N1 C2 1.457(9)
N1 C6 1.466(8)
N2 C7 1.326(8)
N2 C11 1.353(8)
N3 C18 1.334(8)
N3 C15 1.361(7)
C2 C3 1.520(10)
C2 H2A 0.9700
C2 H2B 0.9700
C3 C4 1.530(11)
C3 H3A 0.9700
C3 H3B 0.9700
C4 C5 1.517(11)
C4 H4A 0.9700
C4 H4B 0.9700
C5 C6 1.520(10)
C5 H5A 0.9700
C5 H5B 0.9700
C6 H6A 0.9700
C6 H6B 0.9700
C7 C8 1.408(8)
C7 H7A 0.9300
C8 C9 1.348(10)
C8 H8A 0.9300
C9 C10 1.416(10)
C9 H9A 0.9300
C10 C11 1.398(8)
C10 C12 1.433(10)
C11 C15 1.419(9)
C12 C13 1.339(11)
C12 H12A 0.9300
C13 C14 1.438(10)
C13 H13A 0.9300
C14 C16 1.391(10)
C14 C15 1.397(9)
C16 C17 1.376(10)
C16 H16A 0.9300
C17 C18 1.395(10)
C17 H17A 0.9300
C18 H18A 0.9300
